data_7061902
loop_
_publ_author_name
'Wang, Shuyu'
'Zhao, Lijia'
'Fang, Fang'
'Wang, Lei'
'Zhang, Zhen'
'Zhang, Suoshu'
'Du, Lin'
'Zhao, Qi-Hua'

_publ_section_title
;
 A mixed strategy to fabricate two bifunctional ligand-based Ag-complexes
 with high proton conductivity
;
_journal_issue 44
_journal_name_full 'New Journal of Chemistry'
_journal_page_first 21054
_journal_page_last 21064
_journal_paper_doi 10.1039/D2NJ03890K
_journal_volume 46
_journal_year 2022
_chemical_formula_moiety 'C36 H26 Ag2 N6 O6 S2'
_chemical_formula_sum 'C36 H26 Ag2 N6 O6 S2'
_chemical_formula_weight 918.49
_space_group_crystal_system monoclinic
_space_group_IT_number 14
_space_group_name_Hall '-P 2yn'
_space_group_name_H-M_alt 'P 1 21/n 1'
_atom_sites_solution_hydrogens geom
_atom_sites_solution_primary dual
_audit_creation_date 2021-10-22
_audit_creation_method
;
Olex2 1.3
(compiled 2020.11.12 svn.r5f609507 for OlexSys, GUI svn.r6272)
;
_audit_update_record
;
2022-07-30 deposited with the CCDC.	2022-09-07 downloaded from the CCDC.
;
_cell_angle_alpha 90
_cell_angle_beta 99.5810(10)
_cell_angle_gamma 90
_cell_formula_units_Z 4
_cell_length_a 16.5891(4)
_cell_length_b 11.0870(3)
_cell_length_c 17.9715(4)
_cell_measurement_reflns_used 7296
_cell_measurement_temperature 170.0
_cell_measurement_theta_max 26.21
_cell_measurement_theta_min 2.22
_cell_volume 3259.27(14)
_computing_cell_refinement 'SAINT V8.40A (Bruker, 2019)'
_computing_data_reduction 'SAINT V8.40A (Bruker, 2019)'
_computing_molecular_graphics 'Olex2 1.3 (Dolomanov et al., 2009)'
_computing_publication_material 'Olex2 1.3 (Dolomanov et al., 2009)'
_computing_structure_refinement 'SHELXL 2018/3 (Sheldrick, 2015)'
_computing_structure_solution 'SHELXT 2018/2 (Sheldrick, 2018)'
_diffrn_ambient_temperature 170.0
_diffrn_measured_fraction_theta_full 0.997
_diffrn_measured_fraction_theta_max 0.996
_diffrn_measurement_device_type 'CCD area detector'
_diffrn_measurement_method 'phi and omega scans'
_diffrn_radiation_monochromator graphite
_diffrn_radiation_type MoK\a
_diffrn_radiation_wavelength 0.71073
_diffrn_reflns_av_R_equivalents 0.0631
_diffrn_reflns_av_unetI/netI 0.0593
_diffrn_reflns_Laue_measured_fraction_full 0.997
_diffrn_reflns_Laue_measured_fraction_max 0.996
_diffrn_reflns_limit_h_max 20
_diffrn_reflns_limit_h_min -17
_diffrn_reflns_limit_k_max 13
_diffrn_reflns_limit_k_min -13
_diffrn_reflns_limit_l_max 22
_diffrn_reflns_limit_l_min -22
_diffrn_reflns_number 24568
_diffrn_reflns_point_group_measured_fraction_full 0.997
_diffrn_reflns_point_group_measured_fraction_max 0.996
_diffrn_reflns_theta_full 25.242
_diffrn_reflns_theta_max 26.381
_diffrn_reflns_theta_min 2.167
_diffrn_source_current 1.4
_diffrn_source_power 0.07
_diffrn_source_voltage 50.0
_exptl_absorpt_coefficient_mu 1.390
_exptl_absorpt_correction_T_max 0.2602
_exptl_absorpt_correction_T_min 0.2136
_exptl_absorpt_correction_type none
_exptl_crystal_colour 'clear bluish yellow'
_exptl_crystal_colour_lustre clear
_exptl_crystal_colour_modifier bluish
_exptl_crystal_colour_primary yellow
_exptl_crystal_density_diffrn 1.872
_exptl_crystal_description block
_exptl_crystal_F_000 1832
_refine_diff_density_max 0.665
_refine_diff_density_min -0.513
_refine_diff_density_rms 0.116
_refine_ls_extinction_coef 0.00054(9)
_refine_ls_extinction_expression Fc^*^=kFc[1+0.001xFc^2^\l^3^/sin(2\q)]^-1/4^
_refine_ls_extinction_method 'SHELXL-2018/3 (Sheldrick 2018)'
_refine_ls_goodness_of_fit_ref 1.056
_refine_ls_hydrogen_treatment constr
_refine_ls_matrix_type full
_refine_ls_number_parameters 470
_refine_ls_number_reflns 6641
_refine_ls_number_restraints 0
_refine_ls_restrained_S_all 1.056
_refine_ls_R_factor_all 0.0655
_refine_ls_R_factor_gt 0.0382
_refine_ls_shift/su_max 0.001
_refine_ls_shift/su_mean 0.000
_refine_ls_structure_factor_coef Fsqd
_refine_ls_weighting_details 'w=1/[\s^2^(Fo^2^)+(0.0128P)^2^+5.5215P] where P=(Fo^2^+2Fc^2^)/3'
_refine_ls_weighting_scheme calc
_refine_ls_wR_factor_gt 0.0655
_refine_ls_wR_factor_ref 0.0776
_reflns_Friedel_coverage 0.000
_reflns_number_gt 4961
_reflns_number_total 6641
_reflns_threshold_expression 'I > 2\s(I)'
_cod_data_source_file d2nj03890k2.cif
_cod_data_source_block 1
_cod_depositor_comments 'Adding full bibliography for 7061901--7061902.cif.'
_cod_database_code 7061902
_shelx_shelxl_version_number 2018/3
_shelx_space_group_comment
;
The symmetry employed for this shelxl refinement is uniquely defined
by the following loop, which should always be used as a source of
symmetry information in preference to the above space-group names.
They are only intended as comments.
;
_olex2_refinement_description
;
1. Fixed Uiso
 At 1.2 times of:
  All C(H) groups, All N(H,H) groups
2.a Secondary CH2 refined with riding coordinates:
 N6(H6a,H6b), N5(H5a,H5b)
2.b Aromatic/amide H refined with riding coordinates:
 C35(H35), C26(H26), C30(H30), C29(H29), C33(H33), C32(H32), C24(H24),
 C13(H13), C15(H15), C18(H18), C1(H1), C23(H23), C19(H19), C22(H22), C14(H14),
 C2(H2), C11(H11), C10(H10), C12(H12), C3(H3), C7(H7), C6(H6)
;
_olex2_submission_special_instructions 'No special instructions were received'

loop_
_space_group_symop_operation_xyz
'x, y, z'
'-x+1/2, y+1/2, -z+1/2'
'-x, -y, -z'
'x-1/2, -y-1/2, z-1/2'

loop_
_atom_site_label
_atom_site_type_symbol
_atom_site_fract_x
_atom_site_fract_y
_atom_site_fract_z
_atom_site_U_iso_or_equiv
_atom_site_adp_type
_atom_site_occupancy
_atom_site_site_symmetry_order
_atom_site_calc_flag
_atom_site_refinement_flags_posn
_atom_site_refinement_flags_adp
_atom_site_refinement_flags_occupancy
_atom_site_disorder_assembly
_atom_site_disorder_group
Ag2 Ag 0.31576(2) 0.61579(3) 0.44863(2) 0.02477(10) Uani 1 1 d . . . . .
Ag1 Ag 0.72385(2) 0.73777(3) 0.05240(2) 0.03279(11) Uani 1 1 d . . . . .
S1 S 0.36241(6) 0.95009(9) 0.05992(5) 0.0194(2) Uani 1 1 d . . . . .
S2 S 0.26522(6) 0.51869(9) 0.08721(5) 0.0211(2) Uani 1 1 d . . . . .
O3 O 0.28238(16) 0.9137(2) 0.07436(15) 0.0257(6) Uani 1 1 d . . . . .
O1 O 0.40474(16) 1.0303(2) 0.11877(15) 0.0244(6) Uani 1 1 d . . . . .
O2 O 0.36113(16) 1.0001(2) -0.01496(15) 0.0249(6) Uani 1 1 d . . . . .
O6 O 0.18025(16) 0.4877(2) 0.08701(14) 0.0254(6) Uani 1 1 d . . . . .
O5 O 0.28068(19) 0.5700(3) 0.01707(14) 0.0323(7) Uani 1 1 d . . . . .
O4 O 0.32066(17) 0.4187(2) 0.11386(15) 0.0268(7) Uani 1 1 d . . . . .
N6 N 0.23110(19) 0.6850(3) 0.34815(16) 0.0175(7) Uani 1 1 d . . . . .
H6A H 0.187622 0.634152 0.337719 0.021 Uiso 1 1 calc R U . . .
H6B H 0.211836 0.758448 0.359453 0.021 Uiso 1 1 calc R U . . .
N5 N 0.60590(18) 0.7334(3) -0.02188(16) 0.0185(7) Uani 1 1 d . . . . .
H5A H 0.600310 0.801396 -0.050677 0.022 Uiso 1 1 calc R U . . .
H5B H 0.604495 0.669003 -0.053430 0.022 Uiso 1 1 calc R U . . .
N4 N 0.3645(2) 0.5383(3) 0.56530(17) 0.0227(8) Uani 1 1 d . . . . .
N3 N 0.4554(2) 0.6741(3) 0.48133(18) 0.0233(8) Uani 1 1 d . . . . .
N1 N 0.8435(2) 0.6796(3) 0.11825(18) 0.0243(8) Uani 1 1 d . . . . .
N2 N 0.7254(2) 0.8061(3) 0.17748(19) 0.0309(9) Uani 1 1 d . . . . .
C35 C 0.2488(2) 0.6202(3) 0.22112(19) 0.0165(8) Uani 1 1 d . . . . .
H35 H 0.205978 0.563044 0.220161 0.020 Uiso 1 1 calc R U . . .
C36 C 0.2917(2) 0.6277(3) 0.16043(19) 0.0158(8) Uani 1 1 d . . . . .
C25 C 0.5386(2) 0.7254(3) 0.01867(19) 0.0172(8) Uani 1 1 d . . . . .
C26 C 0.4867(2) 0.8222(3) 0.0200(2) 0.0180(8) Uani 1 1 d . . . . .
H26 H 0.493311 0.892406 -0.008678 0.022 Uiso 1 1 calc R U . . .
C31 C 0.3551(2) 0.7102(3) 0.1612(2) 0.0183(8) Uani 1 1 d . . . . .
C34 C 0.2688(2) 0.6963(3) 0.2824(2) 0.0170(8) Uani 1 1 d . . . . .
C28 C 0.4126(2) 0.7149(3) 0.10502(19) 0.0184(8) Uani 1 1 d . . . . .
C27 C 0.4245(2) 0.8172(3) 0.06358(19) 0.0161(8) Uani 1 1 d . . . . .
C30 C 0.5272(2) 0.6210(4) 0.0582(2) 0.0197(8) Uani 1 1 d . . . . .
H30 H 0.561960 0.553305 0.056606 0.024 Uiso 1 1 calc R U . . .
C29 C 0.4642(2) 0.6172(4) 0.1002(2) 0.0195(8) Uani 1 1 d . . . . .
H29 H 0.455891 0.545184 0.126568 0.023 Uiso 1 1 calc R U . . .
C21 C 0.4452(2) 0.5581(4) 0.5926(2) 0.0206(9) Uani 1 1 d . . . . .
C33 C 0.3293(2) 0.7836(3) 0.2827(2) 0.0203(9) Uani 1 1 d . . . . .
H33 H 0.341414 0.838387 0.323634 0.024 Uiso 1 1 calc R U . . .
C16 C 0.5762(2) 0.6507(4) 0.5769(2) 0.0234(9) Uani 1 1 d . . . . .
C32 C 0.3716(2) 0.7894(3) 0.2224(2) 0.0201(9) Uani 1 1 d . . . . .
H32 H 0.412938 0.848802 0.222769 0.024 Uiso 1 1 calc R U . . .
C17 C 0.4927(2) 0.6287(4) 0.5484(2) 0.0225(9) Uani 1 1 d . . . . .
C24 C 0.3209(3) 0.4731(4) 0.6060(2) 0.0274(10) Uani 1 1 d . . . . .
H24 H 0.264937 0.458572 0.586449 0.033 Uiso 1 1 calc R U . . .
C20 C 0.4835(3) 0.5104(4) 0.6625(2) 0.0248(9) Uani 1 1 d . . . . .
C13 C 0.4994(3) 0.7426(4) 0.4426(2) 0.0298(10) Uani 1 1 d . . . . .
H13 H 0.473731 0.773847 0.395359 0.036 Uiso 1 1 calc R U . . .
C5 C 0.8591(3) 0.7170(4) 0.1915(2) 0.0266(10) Uani 1 1 d . . . . .
C15 C 0.6195(3) 0.7241(4) 0.5340(2) 0.0299(10) Uani 1 1 d . . . . .
H15 H 0.675602 0.741142 0.551335 0.036 Uiso 1 1 calc R U . . .
C9 C 0.7969(3) 0.7825(4) 0.2229(2) 0.0270(10) Uani 1 1 d . . . . .
C18 C 0.6127(3) 0.5987(4) 0.6477(2) 0.0306(10) Uani 1 1 d . . . . .
H18 H 0.669238 0.611139 0.665926 0.037 Uiso 1 1 calc R U . . .
C1 C 0.9006(3) 0.6193(4) 0.0904(2) 0.0278(10) Uani 1 1 d . . . . .
H1 H 0.888642 0.592475 0.039556 0.033 Uiso 1 1 calc R U . . .
C23 C 0.3536(3) 0.4246(4) 0.6764(2) 0.0308(10) Uani 1 1 d . . . . .
H23 H 0.320133 0.380059 0.704569 0.037 Uiso 1 1 calc R U . . .
C19 C 0.5681(3) 0.5326(4) 0.6886(2) 0.0310(11) Uani 1 1 d . . . . .
H19 H 0.593318 0.500198 0.735661 0.037 Uiso 1 1 calc R U . . .
C22 C 0.4342(3) 0.4423(4) 0.7038(2) 0.0325(11) Uani 1 1 d . . . . .
H22 H 0.457458 0.408705 0.751182 0.039 Uiso 1 1 calc R U . . .
C14 C 0.5812(3) 0.7713(4) 0.4676(3) 0.0324(11) Uani 1 1 d . . . . .
H14 H 0.609786 0.822796 0.438663 0.039 Uiso 1 1 calc R U . . .
C2 C 0.9778(3) 0.5931(4) 0.1320(3) 0.0368(11) Uani 1 1 d . . . . .
H2 H 1.017611 0.550980 0.109825 0.044 Uiso 1 1 calc R U . . .
C4 C 0.9348(3) 0.6922(4) 0.2376(3) 0.0368(12) Uani 1 1 d . . . . .
C11 C 0.6785(3) 0.9058(4) 0.2808(3) 0.0433(13) Uani 1 1 d . . . . .
H11 H 0.635793 0.948092 0.298750 0.052 Uiso 1 1 calc R U . . .
C10 C 0.7504(3) 0.8818(4) 0.3277(3) 0.0440(13) Uani 1 1 d . . . . .
H10 H 0.758422 0.907353 0.378912 0.053 Uiso 1 1 calc R U . . .
C12 C 0.6691(3) 0.8669(5) 0.2061(3) 0.0429(12) Uani 1 1 d . . . . .
H12 H 0.619216 0.885196 0.173745 0.051 Uiso 1 1 calc R U . . .
C8 C 0.8124(3) 0.8190(4) 0.2994(2) 0.0375(12) Uani 1 1 d . . . . .
C3 C 0.9939(3) 0.6302(4) 0.2058(3) 0.0417(12) Uani 1 1 d . . . . .
H3 H 1.045679 0.613594 0.235403 0.050 Uiso 1 1 calc R U . . .
C7 C 0.8896(4) 0.7903(5) 0.3436(3) 0.0531(16) Uani 1 1 d . . . . .
H7 H 0.900260 0.814574 0.394963 0.064 Uiso 1 1 calc R U . . .
C6 C 0.9478(3) 0.7302(5) 0.3151(3) 0.0529(15) Uani 1 1 d . . . . .
H6 H 0.998220 0.712639 0.346636 0.063 Uiso 1 1 calc R U . . .

loop_
_atom_site_aniso_label
_atom_site_aniso_U_11
_atom_site_aniso_U_22
_atom_site_aniso_U_33
_atom_site_aniso_U_23
_atom_site_aniso_U_13
_atom_site_aniso_U_12
Ag2 0.02237(17) 0.0316(2) 0.01918(16) 0.00179(14) 0.00016(12) 0.00034(15)
Ag1 0.02074(17) 0.0552(3) 0.02111(17) 0.00110(16) -0.00052(13) -0.00403(17)
S1 0.0152(5) 0.0186(5) 0.0246(5) 0.0001(4) 0.0042(4) 0.0014(4)
S2 0.0259(5) 0.0215(6) 0.0164(5) -0.0022(4) 0.0053(4) -0.0034(5)
O3 0.0151(14) 0.0257(16) 0.0376(16) 0.0031(13) 0.0085(12) 0.0009(12)
O1 0.0218(15) 0.0214(16) 0.0292(15) -0.0055(12) 0.0019(12) 0.0019(12)
O2 0.0202(15) 0.0259(16) 0.0287(15) 0.0063(13) 0.0041(12) 0.0021(13)
O6 0.0245(15) 0.0282(17) 0.0225(14) -0.0011(12) 0.0010(12) -0.0063(13)
O5 0.0457(19) 0.0351(18) 0.0168(14) -0.0009(13) 0.0068(13) -0.0121(15)
O4 0.0318(16) 0.0190(16) 0.0319(16) -0.0061(12) 0.0119(13) 0.0018(13)
N6 0.0195(17) 0.0174(18) 0.0162(15) -0.0012(13) 0.0049(13) 0.0012(14)
N5 0.0168(16) 0.0205(18) 0.0183(16) -0.0005(14) 0.0037(13) 0.0015(14)
N4 0.0227(18) 0.025(2) 0.0192(17) -0.0009(14) 0.0011(14) -0.0016(16)
N3 0.0229(18) 0.0236(19) 0.0230(17) -0.0005(15) 0.0029(14) 0.0009(16)
N1 0.0219(18) 0.027(2) 0.0233(17) 0.0044(15) 0.0010(14) -0.0029(16)
N2 0.029(2) 0.038(2) 0.0243(18) 0.0019(16) 0.0010(16) 0.0035(18)
C35 0.0163(18) 0.014(2) 0.0195(18) 0.0017(16) 0.0043(15) 0.0015(17)
C36 0.0162(18) 0.015(2) 0.0157(18) 0.0011(15) 0.0024(15) 0.0014(17)
C25 0.0168(19) 0.020(2) 0.0145(18) -0.0052(16) 0.0031(15) 0.0020(17)
C26 0.018(2) 0.017(2) 0.0183(19) -0.0007(16) 0.0013(16) -0.0015(17)
C31 0.019(2) 0.019(2) 0.0174(19) 0.0030(16) 0.0038(16) 0.0061(17)
C34 0.0142(18) 0.020(2) 0.0169(18) 0.0024(15) 0.0036(15) 0.0071(17)
C28 0.0179(19) 0.023(2) 0.0140(18) -0.0029(16) 0.0017(15) -0.0005(17)
C27 0.0144(18) 0.019(2) 0.0148(18) -0.0022(15) 0.0011(15) 0.0032(17)
C30 0.0189(19) 0.019(2) 0.022(2) -0.0015(17) 0.0045(16) 0.0055(18)
C29 0.021(2) 0.019(2) 0.0184(19) 0.0008(16) 0.0033(16) 0.0012(18)
C21 0.019(2) 0.019(2) 0.021(2) -0.0059(17) -0.0015(16) 0.0048(17)
C33 0.024(2) 0.018(2) 0.0184(19) -0.0029(16) 0.0047(16) 0.0022(18)
C16 0.019(2) 0.020(2) 0.031(2) -0.0044(18) 0.0013(17) 0.0036(18)
C32 0.018(2) 0.017(2) 0.025(2) -0.0018(16) 0.0059(16) -0.0038(17)
C17 0.022(2) 0.020(2) 0.025(2) -0.0066(17) 0.0009(17) 0.0025(18)
C24 0.026(2) 0.027(2) 0.028(2) -0.0027(19) 0.0037(18) 0.001(2)
C20 0.027(2) 0.023(2) 0.024(2) -0.0009(18) 0.0029(18) 0.0037(19)
C13 0.030(2) 0.032(3) 0.028(2) 0.005(2) 0.0070(19) 0.002(2)
C5 0.032(2) 0.022(2) 0.025(2) 0.0062(18) -0.0007(18) -0.006(2)
C15 0.022(2) 0.024(2) 0.043(3) -0.007(2) 0.003(2) -0.0013(19)
C9 0.037(3) 0.022(2) 0.021(2) -0.0006(17) 0.0022(19) -0.001(2)
C18 0.020(2) 0.035(3) 0.035(2) -0.008(2) -0.0046(19) 0.002(2)
C1 0.027(2) 0.027(2) 0.030(2) 0.0039(19) 0.0046(18) -0.003(2)
C23 0.030(2) 0.034(3) 0.029(2) 0.001(2) 0.0075(19) 0.000(2)
C19 0.028(2) 0.037(3) 0.025(2) -0.001(2) -0.0046(19) 0.008(2)
C22 0.035(3) 0.039(3) 0.022(2) 0.009(2) -0.0007(19) 0.004(2)
C14 0.030(2) 0.028(3) 0.042(3) 0.002(2) 0.011(2) -0.003(2)
C2 0.027(2) 0.035(3) 0.049(3) 0.012(2) 0.007(2) 0.003(2)
C4 0.037(3) 0.028(3) 0.039(3) 0.003(2) -0.013(2) 0.003(2)
C11 0.059(3) 0.040(3) 0.034(3) -0.001(2) 0.017(2) 0.010(3)
C10 0.075(4) 0.033(3) 0.026(2) -0.006(2) 0.013(3) -0.001(3)
C12 0.043(3) 0.051(3) 0.034(3) 0.003(2) 0.005(2) 0.009(3)
C8 0.058(3) 0.028(3) 0.023(2) 0.000(2) -0.004(2) 0.001(2)
C3 0.031(3) 0.042(3) 0.045(3) 0.005(2) -0.014(2) 0.002(2)
C7 0.083(4) 0.042(3) 0.025(3) -0.005(2) -0.017(3) 0.011(3)
C6 0.061(4) 0.049(3) 0.036(3) -0.007(3) -0.026(3) 0.015(3)

loop_
_atom_type_symbol
_atom_type_description
_atom_type_scat_dispersion_real
_atom_type_scat_dispersion_imag
_atom_type_scat_source
C C 0.0033 0.0016 'International Tables Vol C Tables 4.2.6.8 and 6.1.1.4'
H H 0.0000 0.0000 'International Tables Vol C Tables 4.2.6.8 and 6.1.1.4'
Ag Ag -0.8971 1.1015 'International Tables Vol C Tables 4.2.6.8 and 6.1.1.4'
N N 0.0061 0.0033 'International Tables Vol C Tables 4.2.6.8 and 6.1.1.4'
O O 0.0106 0.0060 'International Tables Vol C Tables 4.2.6.8 and 6.1.1.4'
S S 0.1246 0.1234 'International Tables Vol C Tables 4.2.6.8 and 6.1.1.4'

loop_
_geom_angle_atom_site_label_1
_geom_angle_atom_site_label_2
_geom_angle_atom_site_label_3
_geom_angle
_geom_angle_site_symmetry_1
_geom_angle_site_symmetry_3
_geom_angle_publ_flag
N6 Ag2 Ag1 90.02(8) . 4_576 ?
N6 Ag2 N4 161.92(11) . . ?
N6 Ag2 N3 124.17(11) . . ?
N4 Ag2 Ag1 77.08(8) . 4_576 ?
N4 Ag2 N3 72.23(11) . . ?
N3 Ag2 Ag1 105.55(8) . 4_576 ?
N5 Ag1 Ag2 97.24(8) . 4_675 ?
N5 Ag1 N1 161.48(12) . . ?
N5 Ag1 N2 117.12(12) . . ?
N1 Ag1 Ag2 89.27(8) . 4_675 ?
N1 Ag1 N2 73.78(12) . . ?
N2 Ag1 Ag2 118.70(9) . 4_675 ?
O3 S1 O1 112.43(16) . . ?
O3 S1 O2 113.51(16) . . ?
O3 S1 C27 107.60(17) . . ?
O1 S1 C27 105.56(16) . . ?
O2 S1 O1 111.58(16) . . ?
O2 S1 C27 105.49(16) . . ?
O6 S2 O4 112.17(17) . . ?
O6 S2 C36 106.40(16) . . ?
O5 S2 O6 113.89(17) . . ?
O5 S2 O4 112.90(17) . . ?
O5 S2 C36 108.59(17) . . ?
O4 S2 C36 101.90(16) . . ?
Ag2 N6 H6A 108.9 . . ?
Ag2 N6 H6B 108.9 . . ?
H6A N6 H6B 107.7 . . ?
C34 N6 Ag2 113.3(2) . . ?
C34 N6 H6A 108.9 . . ?
C34 N6 H6B 108.9 . . ?
Ag1 N5 H5A 109.1 . . ?
Ag1 N5 H5B 109.1 . . ?
H5A N5 H5B 107.8 . . ?
C25 N5 Ag1 112.7(2) . . ?
C25 N5 H5A 109.1 . . ?
C25 N5 H5B 109.1 . . ?
C21 N4 Ag2 116.4(2) . . ?
C24 N4 Ag2 124.7(3) . . ?
C24 N4 C21 118.8(3) . . ?
C17 N3 Ag2 113.5(3) . . ?
C13 N3 Ag2 128.5(3) . . ?
C13 N3 C17 117.9(4) . . ?
C5 N1 Ag1 115.7(3) . . ?
C1 N1 Ag1 125.1(3) . . ?
C1 N1 C5 119.1(4) . . ?
C9 N2 Ag1 112.5(3) . . ?
C12 N2 Ag1 129.4(3) . . ?
C12 N2 C9 118.0(4) . . ?
C36 C35 H35 120.0 . . ?
C34 C35 H35 120.0 . . ?
C34 C35 C36 119.9(3) . . ?
C35 C36 S2 116.0(3) . . ?
C31 C36 S2 123.0(3) . . ?
C31 C36 C35 120.8(3) . . ?
C26 C25 N5 120.1(3) . . ?
C26 C25 C30 120.1(3) . . ?
C30 C25 N5 119.8(3) . . ?
C25 C26 H26 120.0 . . ?
C25 C26 C27 120.1(4) . . ?
C27 C26 H26 120.0 . . ?
C36 C31 C28 125.4(3) . . ?
C36 C31 C32 118.0(3) . . ?
C32 C31 C28 116.4(3) . . ?
C35 C34 N6 121.7(3) . . ?
C35 C34 C33 120.2(3) . . ?
C33 C34 N6 118.1(3) . . ?
C27 C28 C31 123.5(3) . . ?
C27 C28 C29 117.3(3) . . ?
C29 C28 C31 118.7(3) . . ?
C26 C27 S1 114.9(3) . . ?
C28 C27 S1 123.9(3) . . ?
C28 C27 C26 121.2(3) . . ?
C25 C30 H30 120.5 . . ?
C25 C30 C29 118.9(3) . . ?
C29 C30 H30 120.5 . . ?
C28 C29 H29 118.8 . . ?
C30 C29 C28 122.4(4) . . ?
C30 C29 H29 118.8 . . ?
N4 C21 C17 118.9(3) . . ?
N4 C21 C20 121.9(4) . . ?
C20 C21 C17 119.2(4) . . ?
C34 C33 H33 120.4 . . ?
C32 C33 C34 119.2(3) . . ?
C32 C33 H33 120.4 . . ?
C17 C16 C18 119.6(4) . . ?
C15 C16 C17 117.5(4) . . ?
C15 C16 C18 122.9(4) . . ?
C31 C32 H32 119.1 . . ?
C33 C32 C31 121.8(4) . . ?
C33 C32 H32 119.1 . . ?
N3 C17 C21 118.7(3) . . ?
N3 C17 C16 122.1(4) . . ?
C16 C17 C21 119.1(3) . . ?
N4 C24 H24 118.5 . . ?
N4 C24 C23 122.9(4) . . ?
C23 C24 H24 118.5 . . ?
C21 C20 C19 120.0(4) . . ?
C22 C20 C21 117.0(4) . . ?
C22 C20 C19 123.0(4) . . ?
N3 C13 H13 118.2 . . ?
N3 C13 C14 123.6(4) . . ?
C14 C13 H13 118.2 . . ?
N1 C5 C9 119.7(4) . . ?
N1 C5 C4 120.9(4) . . ?
C4 C5 C9 119.3(4) . . ?
C16 C15 H15 120.0 . . ?
C14 C15 C16 120.0(4) . . ?
C14 C15 H15 120.0 . . ?
N2 C9 C5 118.1(4) . . ?
N2 C9 C8 122.1(4) . . ?
C8 C9 C5 119.7(4) . . ?
C16 C18 H18 119.6 . . ?
C19 C18 C16 120.9(4) . . ?
C19 C18 H18 119.6 . . ?
N1 C1 H1 118.3 . . ?
N1 C1 C2 123.4(4) . . ?
C2 C1 H1 118.3 . . ?
C24 C23 H23 120.6 . . ?
C22 C23 C24 118.9(4) . . ?
C22 C23 H23 120.6 . . ?
C20 C19 H19 119.4 . . ?
C18 C19 C20 121.1(4) . . ?
C18 C19 H19 119.4 . . ?
C20 C22 H22 119.8 . . ?
C23 C22 C20 120.5(4) . . ?
C23 C22 H22 119.8 . . ?
C13 C14 H14 120.6 . . ?
C15 C14 C13 118.8(4) . . ?
C15 C14 H14 120.6 . . ?
C1 C2 H2 121.0 . . ?
C3 C2 C1 117.9(4) . . ?
C3 C2 H2 121.0 . . ?
C5 C4 C6 119.1(5) . . ?
C3 C4 C5 118.2(4) . . ?
C3 C4 C6 122.7(4) . . ?
C10 C11 H11 120.6 . . ?
C10 C11 C12 118.8(5) . . ?
C12 C11 H11 120.6 . . ?
C11 C10 H10 120.4 . . ?
C11 C10 C8 119.2(4) . . ?
C8 C10 H10 120.4 . . ?
N2 C12 C11 123.9(5) . . ?
N2 C12 H12 118.0 . . ?
C11 C12 H12 118.0 . . ?
C9 C8 C7 118.6(5) . . ?
C10 C8 C9 118.0(4) . . ?
C10 C8 C7 123.5(4) . . ?
C2 C3 C4 120.4(4) . . ?
C2 C3 H3 119.8 . . ?
C4 C3 H3 119.8 . . ?
C8 C7 H7 118.9 . . ?
C6 C7 C8 122.3(4) . . ?
C6 C7 H7 118.9 . . ?
C4 C6 H6 119.5 . . ?
C7 C6 C4 121.0(5) . . ?
C7 C6 H6 119.5 . . ?

loop_
_geom_bond_atom_site_label_1
_geom_bond_atom_site_label_2
_geom_bond_distance
_geom_bond_site_symmetry_2
_geom_bond_publ_flag
Ag2 Ag1 3.0635(5) 4_576 ?
Ag2 N6 2.231(3) . ?
Ag2 N4 2.285(3) . ?
Ag2 N3 2.382(3) . ?
Ag1 N5 2.178(3) . ?
Ag1 N1 2.230(3) . ?
Ag1 N2 2.368(3) . ?
S1 O3 1.452(3) . ?
S1 O1 1.468(3) . ?
S1 O2 1.452(3) . ?
S1 C27 1.793(4) . ?
S2 O6 1.450(3) . ?
S2 O5 1.444(3) . ?
S2 O4 1.469(3) . ?
S2 C36 1.787(4) . ?
N6 H6A 0.9100 . ?
N6 H6B 0.9100 . ?
N6 C34 1.431(4) . ?
N5 H5A 0.9100 . ?
N5 H5B 0.9100 . ?
N5 C25 1.433(4) . ?
N4 C21 1.365(5) . ?
N4 C24 1.325(5) . ?
N3 C17 1.357(5) . ?
N3 C13 1.328(5) . ?
N1 C5 1.363(5) . ?
N1 C1 1.323(5) . ?
N2 C9 1.349(5) . ?
N2 C12 1.324(6) . ?
C35 H35 0.9500 . ?
C35 C36 1.401(5) . ?
C35 C34 1.383(5) . ?
C36 C31 1.392(5) . ?
C25 C26 1.379(5) . ?
C25 C30 1.387(5) . ?
C26 H26 0.9500 . ?
C26 C27 1.396(5) . ?
C31 C28 1.501(5) . ?
C31 C32 1.398(5) . ?
C34 C33 1.394(5) . ?
C28 C27 1.389(5) . ?
C28 C29 1.392(5) . ?
C30 H30 0.9500 . ?
C30 C29 1.388(5) . ?
C29 H29 0.9500 . ?
C21 C17 1.439(6) . ?
C21 C20 1.413(5) . ?
C33 H33 0.9500 . ?
C33 C32 1.386(5) . ?
C16 C17 1.416(5) . ?
C16 C15 1.399(6) . ?
C16 C18 1.436(6) . ?
C32 H32 0.9500 . ?
C24 H24 0.9500 . ?
C24 C23 1.399(6) . ?
C20 C19 1.425(6) . ?
C20 C22 1.412(6) . ?
C13 H13 0.9500 . ?
C13 C14 1.393(6) . ?
C5 C9 1.451(6) . ?
C5 C4 1.413(6) . ?
C15 H15 0.9500 . ?
C15 C14 1.360(6) . ?
C9 C8 1.413(6) . ?
C18 H18 0.9500 . ?
C18 C19 1.344(6) . ?
C1 H1 0.9500 . ?
C1 C2 1.401(6) . ?
C23 H23 0.9500 . ?
C23 C22 1.360(6) . ?
C19 H19 0.9500 . ?
C22 H22 0.9500 . ?
C14 H14 0.9500 . ?
C2 H2 0.9500 . ?
C2 C3 1.371(6) . ?
C4 C3 1.395(7) . ?
C4 C6 1.437(6) . ?
C11 H11 0.9500 . ?
C11 C10 1.368(7) . ?
C11 C12 1.394(6) . ?
C10 H10 0.9500 . ?
C10 C8 1.406(7) . ?
C12 H12 0.9500 . ?
C8 C7 1.427(7) . ?
C3 H3 0.9500 . ?
C7 H7 0.9500 . ?
C7 C6 1.341(7) . ?
C6 H6 0.9500 . ?

loop_
_geom_torsion_atom_site_label_1
_geom_torsion_atom_site_label_2
_geom_torsion_atom_site_label_3
_geom_torsion_atom_site_label_4
_geom_torsion
_geom_torsion_site_symmetry_1
_geom_torsion_site_symmetry_2
_geom_torsion_site_symmetry_3
_geom_torsion_site_symmetry_4
_geom_torsion_publ_flag
Ag2 N6 C34 C35 109.6(3) . . . . ?
Ag2 N6 C34 C33 -67.8(4) . . . . ?
Ag2 N4 C21 C17 2.3(5) . . . . ?
Ag2 N4 C21 C20 -177.2(3) . . . . ?
Ag2 N4 C24 C23 178.3(3) . . . . ?
Ag2 N3 C17 C21 -2.9(4) . . . . ?
Ag2 N3 C17 C16 178.5(3) . . . . ?
Ag2 N3 C13 C14 179.8(3) . . . . ?
Ag1 N5 C25 C26 110.4(3) . . . . ?
Ag1 N5 C25 C30 -67.9(4) . . . . ?
Ag1 N1 C5 C9 4.4(5) . . . . ?
Ag1 N1 C5 C4 -176.1(3) . . . . ?
Ag1 N1 C1 C2 174.5(3) . . . . ?
Ag1 N2 C9 C5 -2.4(5) . . . . ?
Ag1 N2 C9 C8 177.8(3) . . . . ?
Ag1 N2 C12 C11 -177.7(4) . . . . ?
S2 C36 C31 C28 -4.1(5) . . . . ?
S2 C36 C31 C32 -178.4(3) . . . . ?
O3 S1 C27 C26 152.5(3) . . . . ?
O3 S1 C27 C28 -26.5(4) . . . . ?
O1 S1 C27 C26 -87.2(3) . . . . ?
O1 S1 C27 C28 93.8(3) . . . . ?
O2 S1 C27 C26 31.1(3) . . . . ?
O2 S1 C27 C28 -148.0(3) . . . . ?
O6 S2 C36 C35 28.7(3) . . . . ?
O6 S2 C36 C31 -155.9(3) . . . . ?
O5 S2 C36 C35 151.7(3) . . . . ?
O5 S2 C36 C31 -32.9(4) . . . . ?
O4 S2 C36 C35 -88.9(3) . . . . ?
O4 S2 C36 C31 86.5(3) . . . . ?
N6 C34 C33 C32 174.5(3) . . . . ?
N5 C25 C26 C27 -175.8(3) . . . . ?
N5 C25 C30 C29 176.8(3) . . . . ?
N4 C21 C17 N3 0.5(6) . . . . ?
N4 C21 C17 C16 179.2(4) . . . . ?
N4 C21 C20 C19 179.6(4) . . . . ?
N4 C21 C20 C22 -0.9(6) . . . . ?
N4 C24 C23 C22 -1.7(7) . . . . ?
N3 C13 C14 C15 2.0(7) . . . . ?
N1 C5 C9 N2 -1.2(6) . . . . ?
N1 C5 C9 C8 178.6(4) . . . . ?
N1 C5 C4 C3 1.2(7) . . . . ?
N1 C5 C4 C6 -178.2(4) . . . . ?
N1 C1 C2 C3 1.2(7) . . . . ?
N2 C9 C8 C10 0.0(7) . . . . ?
N2 C9 C8 C7 180.0(4) . . . . ?
C35 C36 C31 C28 171.1(3) . . . . ?
C35 C36 C31 C32 -3.3(5) . . . . ?
C35 C34 C33 C32 -3.0(6) . . . . ?
C36 C35 C34 N6 -174.8(3) . . . . ?
C36 C35 C34 C33 2.6(5) . . . . ?
C36 C31 C28 C27 124.6(4) . . . . ?
C36 C31 C28 C29 -63.4(5) . . . . ?
C36 C31 C32 C33 2.9(6) . . . . ?
C25 C26 C27 S1 179.7(3) . . . . ?
C25 C26 C27 C28 -1.2(5) . . . . ?
C25 C30 C29 C28 -1.0(6) . . . . ?
C26 C25 C30 C29 -1.4(5) . . . . ?
C31 C28 C27 S1 -10.1(5) . . . . ?
C31 C28 C27 C26 170.9(3) . . . . ?
C31 C28 C29 C30 -170.2(3) . . . . ?
C34 C35 C36 S2 176.1(3) . . . . ?
C34 C35 C36 C31 0.6(6) . . . . ?
C34 C33 C32 C31 0.2(6) . . . . ?
C28 C31 C32 C33 -172.0(4) . . . . ?
C27 C28 C29 C30 2.3(5) . . . . ?
C30 C25 C26 C27 2.5(5) . . . . ?
C29 C28 C27 S1 177.8(3) . . . . ?
C29 C28 C27 C26 -1.2(5) . . . . ?
C21 N4 C24 C23 0.9(6) . . . . ?
C21 C20 C19 C18 0.0(6) . . . . ?
C21 C20 C22 C23 0.1(6) . . . . ?
C16 C15 C14 C13 -1.5(6) . . . . ?
C16 C18 C19 C20 1.0(7) . . . . ?
C32 C31 C28 C27 -60.9(5) . . . . ?
C32 C31 C28 C29 111.1(4) . . . . ?
C17 N3 C13 C14 -0.7(6) . . . . ?
C17 C21 C20 C19 0.2(6) . . . . ?
C17 C21 C20 C22 179.7(4) . . . . ?
C17 C16 C15 C14 -0.1(6) . . . . ?
C17 C16 C18 C19 -2.2(6) . . . . ?
C24 N4 C21 C17 179.8(4) . . . . ?
C24 N4 C21 C20 0.4(6) . . . . ?
C24 C23 C22 C20 1.1(7) . . . . ?
C20 C21 C17 N3 180.0(4) . . . . ?
C20 C21 C17 C16 -1.3(6) . . . . ?
C13 N3 C17 C21 177.6(4) . . . . ?
C13 N3 C17 C16 -1.1(6) . . . . ?
C5 N1 C1 C2 -1.1(6) . . . . ?
C5 C9 C8 C10 -179.7(4) . . . . ?
C5 C9 C8 C7 0.2(7) . . . . ?
C5 C4 C3 C2 -1.0(7) . . . . ?
C5 C4 C6 C7 -1.1(8) . . . . ?
C15 C16 C17 N3 1.5(6) . . . . ?
C15 C16 C17 C21 -177.2(4) . . . . ?
C15 C16 C18 C19 177.3(4) . . . . ?
C9 N2 C12 C11 -1.4(7) . . . . ?
C9 C5 C4 C3 -179.3(4) . . . . ?
C9 C5 C4 C6 1.3(7) . . . . ?
C9 C8 C7 C6 0.1(8) . . . . ?
C18 C16 C17 N3 -179.0(4) . . . . ?
C18 C16 C17 C21 2.3(6) . . . . ?
C18 C16 C15 C14 -179.6(4) . . . . ?
C1 N1 C5 C9 -179.6(4) . . . . ?
C1 N1 C5 C4 -0.1(6) . . . . ?
C1 C2 C3 C4 -0.1(7) . . . . ?
C19 C20 C22 C23 179.6(4) . . . . ?
C22 C20 C19 C18 -179.5(4) . . . . ?
C4 C5 C9 N2 179.3(4) . . . . ?
C4 C5 C9 C8 -0.9(6) . . . . ?
C11 C10 C8 C9 -0.4(7) . . . . ?
C11 C10 C8 C7 179.6(5) . . . . ?
C10 C11 C12 N2 1.0(8) . . . . ?
C10 C8 C7 C6 -180.0(5) . . . . ?
C12 N2 C9 C5 -179.4(4) . . . . ?
C12 N2 C9 C8 0.9(7) . . . . ?
C12 C11 C10 C8 0.0(8) . . . . ?
C8 C7 C6 C4 0.3(9) . . . . ?
C3 C4 C6 C7 179.6(5) . . . . ?
C6 C4 C3 C2 178.3(5) . . . . ?
